data_7233120
loop_
_publ_author_name
'Virendra Kumar Rai'
'Masayoshi Nishiura'
'Masanori Takimoto'
'Zhaomin Hou'

_publ_section_title
;
 Guanidinate ligated iridium(III) complexes with various cyclometalated
 ligands: synthesis, structure, and highly efficient electrophosphorescent
 properties with a wide range of emission colours
;
_journal_name_full 'Journal of Materials Chemistry C'
_journal_page_first 677
_journal_page_last 689
_journal_paper_doi 10.1039/C2TC00242F
_journal_volume 1
_journal_year 2013
_chemical_formula_sum 'C41 H36 F4 Ir N5'
_chemical_formula_weight 866.95
_space_group_IT_number 2
_space_group_name_Hall '-P 1'
_space_group_name_H-M_alt 'P -1'
_symmetry_cell_setting triclinic
_symmetry_space_group_name_H-M 'P -1'
_atom_sites_solution_hydrogens geom
_atom_sites_solution_primary direct
_atom_sites_solution_secondary difmap
_cell_angle_alpha 73.185(3)
_cell_angle_beta 74.497(3)
_cell_angle_gamma 73.671(3)
_cell_formula_units_Z 2
_cell_length_a 9.524(2)
_cell_length_b 13.963(3)
_cell_length_c 14.858(3)
_cell_measurement_reflns_used 252
_cell_measurement_temperature 173(2)
_cell_measurement_theta_max 25
_cell_measurement_theta_min 2
_cell_volume 1777.5(6)
_computing_cell_refinement 'Bruker SMART'
_computing_data_collection 'Bruker SMART'
_computing_data_reduction 'Bruker SHELXTL'
_computing_molecular_graphics 'Bruker SHELXTL'
_computing_publication_material 'Bruker SHELXTL'
_computing_structure_refinement 'SHELXL-97 (Sheldrick, 1997)'
_computing_structure_solution 'SHELXS-97 (Sheldrick, 1990)'
_diffrn_ambient_temperature 173(2)
_diffrn_measured_fraction_theta_full 0.968
_diffrn_measured_fraction_theta_max 0.968
_diffrn_measurement_device_type 'CCD area detector'
_diffrn_measurement_method 'phi and omega scans'
_diffrn_radiation_monochromator graphite
_diffrn_radiation_source 'fine-focus sealed tube'
_diffrn_radiation_type MoK\a
_diffrn_radiation_wavelength 0.71073
_diffrn_reflns_av_R_equivalents 0.0436
_diffrn_reflns_av_sigmaI/netI 0.0858
_diffrn_reflns_limit_h_max 11
_diffrn_reflns_limit_h_min -11
_diffrn_reflns_limit_k_max 15
_diffrn_reflns_limit_k_min -16
_diffrn_reflns_limit_l_max 11
_diffrn_reflns_limit_l_min -17
_diffrn_reflns_number 9323
_diffrn_reflns_theta_full 25.07
_diffrn_reflns_theta_max 25.07
_diffrn_reflns_theta_min 1.56
_exptl_absorpt_coefficient_mu 3.814
_exptl_absorpt_correction_T_max 0.3941
_exptl_absorpt_correction_T_min 0.3107
_exptl_absorpt_correction_type multi-scan
_exptl_absorpt_process_details SADABS
_exptl_crystal_colour yellow
_exptl_crystal_density_diffrn 1.620
_exptl_crystal_density_method 'not measured'
_exptl_crystal_description prism
_exptl_crystal_F_000 860
_exptl_crystal_size_max 0.40
_exptl_crystal_size_mid 0.30
_exptl_crystal_size_min 0.30
_refine_diff_density_max 3.478
_refine_diff_density_min -3.345
_refine_diff_density_rms 0.189
_refine_ls_extinction_method none
_refine_ls_goodness_of_fit_ref 0.994
_refine_ls_hydrogen_treatment none
_refine_ls_matrix_type full
_refine_ls_number_parameters 464
_refine_ls_number_reflns 6124
_refine_ls_number_restraints 0
_refine_ls_restrained_S_all 0.994
_refine_ls_R_factor_all 0.0622
_refine_ls_R_factor_gt 0.0506
_refine_ls_shift/su_max 0.001
_refine_ls_shift/su_mean 0.000
_refine_ls_structure_factor_coef Fsqd
_refine_ls_weighting_details 'calc w=1/[\s^2^(Fo^2^)+(0.0631P)^2^+0.0000P] where P=(Fo^2^+2Fc^2^)/3'
_refine_ls_weighting_scheme calc
_refine_ls_wR_factor_gt 0.1126
_refine_ls_wR_factor_ref 0.1162
_reflns_number_gt 5044
_reflns_number_total 6124
_reflns_threshold_expression >2sigma(I)
_cod_data_source_file J-Chem-Mat-C-2013-1-677-1.cif
_cod_data_source_block complex2
_cod_original_cell_volume 1777.5(7)
_cod_original_sg_symbol_H-M P-1
_cod_database_code 7233120

loop_
_symmetry_equiv_pos_as_xyz
'x, y, z'
'-x, -y, -z'

loop_
_atom_site_label
_atom_site_type_symbol
_atom_site_fract_x
_atom_site_fract_y
_atom_site_fract_z
_atom_site_U_iso_or_equiv
_atom_site_adp_type
_atom_site_occupancy
_atom_site_symmetry_multiplicity
_atom_site_calc_flag
_atom_site_refinement_flags
_atom_site_disorder_assembly
_atom_site_disorder_group
Ir1 Ir 0.22297(3) 0.79931(2) 0.28967(2) 0.02029(12) Uani 1 1 d . . .
F1 F -0.1946(6) 0.8691(4) 0.6038(4) 0.0470(14) Uani 1 1 d . . .
F2 F -0.1431(6) 1.1470(4) 0.3432(4) 0.0498(14) Uani 1 1 d . . .
F3 F 0.5295(6) 0.7045(4) 0.5622(4) 0.0545(15) Uani 1 1 d . . .
F4 F 0.5879(6) 1.0086(4) 0.3372(4) 0.0499(15) Uani 1 1 d . . .
N1 N 0.2477(7) 0.6715(5) 0.3962(5) 0.0257(15) Uani 1 1 d . . .
N2 N 0.1963(7) 0.9387(5) 0.1969(5) 0.0228(14) Uani 1 1 d . . .
N3 N 0.1006(7) 0.7461(5) 0.2192(5) 0.0238(15) Uani 1 1 d . . .
N4 N 0.3447(7) 0.7114(4) 0.1812(5) 0.0212(14) Uani 1 1 d . . .
N5 N 0.2167(7) 0.6432(5) 0.1026(5) 0.0294(16) Uani 1 1 d . . .
C1 C 0.3709(8) 0.8280(6) 0.3481(6) 0.0234(18) Uani 1 1 d . . .
C2 C 0.0609(8) 0.8809(5) 0.3721(6) 0.0222(17) Uani 1 1 d . . .
C3 C 0.4038(8) 0.7556(6) 0.4316(5) 0.0235(17) Uani 1 1 d . . .
C4 C 0.4976(9) 0.7722(7) 0.4803(6) 0.034(2) Uani 1 1 d . . .
C5 C 0.5606(9) 0.8559(7) 0.4503(7) 0.037(2) Uani 1 1 d . . .
H15 H 0.6241 0.8656 0.4850 0.044 Uiso 1 1 calc R . .
C6 C 0.5278(9) 0.9248(7) 0.3683(7) 0.035(2) Uani 1 1 d . . .
C7 C 0.4353(8) 0.9134(6) 0.3162(6) 0.0270(18) Uani 1 1 d . . .
H17 H 0.4157 0.9631 0.2593 0.032 Uiso 1 1 calc R . .
C8 C 0.3321(9) 0.6686(6) 0.4601(6) 0.033(2) Uani 1 1 d . . .
C9 C 0.3453(10) 0.5871(8) 0.5380(7) 0.047(3) Uani 1 1 d . . .
H19 H 0.4021 0.5853 0.5824 0.056 Uiso 1 1 calc R . .
C10 C 0.2762(12) 0.5075(8) 0.5521(8) 0.062(3) Uani 1 1 d . . .
H20 H 0.2851 0.4512 0.6060 0.074 Uiso 1 1 calc R . .
C11 C 0.1943(10) 0.5109(7) 0.4869(7) 0.043(2) Uani 1 1 d . . .
H21 H 0.1477 0.4564 0.4947 0.051 Uiso 1 1 calc R . .
C12 C 0.1814(8) 0.5933(6) 0.4116(6) 0.0288(19) Uani 1 1 d . . .
H22 H 0.1231 0.5958 0.3678 0.035 Uiso 1 1 calc R . .
C13 C 0.0163(9) 0.9837(6) 0.3295(6) 0.0268(18) Uani 1 1 d . . .
C14 C -0.0987(9) 1.0453(6) 0.3820(7) 0.031(2) Uani 1 1 d . . .
C15 C -0.1713(9) 1.0092(7) 0.4726(7) 0.034(2) Uani 1 1 d . . .
H4 H -0.2508 1.0524 0.5062 0.040 Uiso 1 1 calc R . .
C16 C -0.1239(9) 0.9067(7) 0.5133(6) 0.032(2) Uani 1 1 d . . .
C17 C -0.0115(8) 0.8420(6) 0.4668(6) 0.0262(18) Uani 1 1 d . . .
H2 H 0.0177 0.7718 0.4976 0.031 Uiso 1 1 calc R . .
C18 C 0.0938(8) 1.0166(6) 0.2311(6) 0.0260(18) Uani 1 1 d . . .
C19 C 0.0724(10) 1.1142(6) 0.1710(7) 0.037(2) Uani 1 1 d . . .
H8 H -0.0007 1.1689 0.1933 0.045 Uiso 1 1 calc R . .
C20 C 0.1562(11) 1.1317(7) 0.0797(8) 0.048(3) Uani 1 1 d . . .
H10 H 0.1426 1.1988 0.0393 0.058 Uiso 1 1 calc R . .
C21 C 0.2597(10) 1.0525(7) 0.0465(7) 0.043(2) Uani 1 1 d . . .
H9 H 0.3180 1.0635 -0.0168 0.051 Uiso 1 1 calc R . .
C22 C 0.2768(9) 0.9573(6) 0.1070(6) 0.0295(19) Uani 1 1 d . . .
H11 H 0.3485 0.9021 0.0846 0.035 Uiso 1 1 calc R . .
C23 C 0.2219(9) 0.6986(6) 0.1672(6) 0.0250(18) Uani 1 1 d . . .
C24 C -0.0520(8) 0.7652(6) 0.2027(6) 0.0254(18) Uani 1 1 d . . .
H24 H -0.0468 0.7375 0.1466 0.030 Uiso 1 1 calc R . .
C25 C -0.1190(10) 0.8793(6) 0.1802(7) 0.037(2) Uani 1 1 d . . .
H25A H -0.1210 0.9078 0.2337 0.056 Uiso 1 1 calc R . .
H25B H -0.2211 0.8911 0.1708 0.056 Uiso 1 1 calc R . .
H25C H -0.0583 0.9129 0.1216 0.056 Uiso 1 1 calc R . .
C26 C -0.1460(9) 0.7093(7) 0.2909(7) 0.038(2) Uani 1 1 d . . .
H26A H -0.1043 0.6352 0.3007 0.057 Uiso 1 1 calc R . .
H26B H -0.2488 0.7242 0.2816 0.057 Uiso 1 1 calc R . .
H26C H -0.1458 0.7322 0.3472 0.057 Uiso 1 1 calc R . .
C27 C 0.4923(8) 0.6486(6) 0.1521(6) 0.0276(19) Uani 1 1 d . . .
H27 H 0.4820 0.5989 0.1188 0.033 Uiso 1 1 calc R . .
C28 C 0.5556(10) 0.5893(7) 0.2408(7) 0.042(2) Uani 1 1 d . . .
H28A H 0.5594 0.6374 0.2764 0.063 Uiso 1 1 calc R . .
H28B H 0.6566 0.5495 0.2216 0.063 Uiso 1 1 calc R . .
H28C H 0.4916 0.5428 0.2818 0.063 Uiso 1 1 calc R . .
C29 C 0.5968(9) 0.7168(7) 0.0823(8) 0.052(3) Uani 1 1 d . . .
H29A H 0.5537 0.7547 0.0257 0.077 Uiso 1 1 calc R . .
H29B H 0.6948 0.6736 0.0624 0.077 Uiso 1 1 calc R . .
H29C H 0.6084 0.7654 0.1146 0.077 Uiso 1 1 calc R . .
C30 C 0.1554(9) 0.5535(6) 0.1425(7) 0.033(2) Uani 1 1 d . . .
C31 C 0.2009(11) 0.4848(7) 0.2219(8) 0.045(2) Uani 1 1 d . . .
H33 H 0.2748 0.4957 0.2476 0.054 Uiso 1 1 calc R . .
C32 C 0.1387(15) 0.3989(8) 0.2649(9) 0.070(4) Uani 1 1 d . . .
H39 H 0.1701 0.3516 0.3199 0.084 Uiso 1 1 calc R . .
C33 C 0.0332(15) 0.3827(9) 0.2281(10) 0.076(4) Uani 1 1 d . . .
H42 H -0.0109 0.3252 0.2582 0.092 Uiso 1 1 calc R . .
C34 C -0.0092(13) 0.4504(10) 0.1469(9) 0.064(3) Uani 1 1 d . . .
H41 H -0.0801 0.4378 0.1198 0.077 Uiso 1 1 calc R . .
C35 C 0.0498(10) 0.5360(7) 0.1046(7) 0.043(2) Uani 1 1 d . . .
H36 H 0.0180 0.5829 0.0495 0.052 Uiso 1 1 calc R . .
C36 C 0.2659(8) 0.6781(6) 0.0034(6) 0.0282(19) Uani 1 1 d . . .
C37 C 0.3330(9) 0.6112(7) -0.0566(7) 0.039(2) Uani 1 1 d . . .
H34 H 0.3429 0.5394 -0.0313 0.047 Uiso 1 1 calc R . .
C38 C 0.3854(11) 0.6483(8) -0.1528(8) 0.051(3) Uani 1 1 d . . .
H37 H 0.4303 0.6015 -0.1933 0.062 Uiso 1 1 calc R . .
C39 C 0.3743(11) 0.7508(8) -0.1912(7) 0.052(3) Uani 1 1 d . . .
H40 H 0.4132 0.7752 -0.2574 0.062 Uiso 1 1 calc R . .
C40 C 0.3054(11) 0.8188(8) -0.1322(7) 0.048(3) Uani 1 1 d . . .
H38 H 0.2958 0.8905 -0.1581 0.057 Uiso 1 1 calc R . .
C41 C 0.2509(10) 0.7827(6) -0.0363(6) 0.037(2) Uani 1 1 d . . .
H35 H 0.2023 0.8299 0.0033 0.044 Uiso 1 1 calc R . .

loop_
_atom_site_aniso_label
_atom_site_aniso_U_11
_atom_site_aniso_U_22
_atom_site_aniso_U_33
_atom_site_aniso_U_23
_atom_site_aniso_U_13
_atom_site_aniso_U_12
Ir1 0.01898(17) 0.02366(17) 0.01571(18) -0.00309(12) 0.00263(12) -0.00809(11)
F1 0.041(3) 0.066(4) 0.031(3) -0.021(3) 0.019(3) -0.021(3)
F2 0.049(3) 0.038(3) 0.050(4) -0.013(3) -0.005(3) 0.006(2)
F3 0.056(4) 0.066(4) 0.045(4) -0.002(3) -0.027(3) -0.015(3)
F4 0.047(3) 0.055(3) 0.060(4) -0.015(3) -0.007(3) -0.032(3)
N1 0.014(3) 0.033(4) 0.024(4) -0.009(3) 0.006(3) -0.003(3)
N2 0.028(4) 0.028(3) 0.013(4) 0.002(3) -0.003(3) -0.014(3)
N3 0.020(3) 0.030(3) 0.024(4) -0.008(3) 0.001(3) -0.013(3)
N4 0.020(3) 0.022(3) 0.018(4) -0.007(3) 0.004(3) -0.004(3)
N5 0.028(4) 0.030(4) 0.031(4) -0.015(3) 0.004(3) -0.009(3)
C1 0.019(4) 0.034(4) 0.022(5) -0.015(4) 0.005(3) -0.013(3)
C2 0.025(4) 0.023(4) 0.019(4) -0.004(3) 0.001(3) -0.010(3)
C3 0.017(4) 0.035(4) 0.012(4) -0.006(4) 0.005(3) -0.004(3)
C4 0.025(5) 0.047(5) 0.025(5) -0.008(4) -0.003(4) -0.002(4)
C5 0.021(4) 0.060(6) 0.038(6) -0.030(5) 0.003(4) -0.011(4)
C6 0.028(5) 0.041(5) 0.036(6) -0.018(5) 0.011(4) -0.016(4)
C7 0.023(4) 0.036(5) 0.024(5) -0.012(4) 0.002(4) -0.010(3)
C8 0.023(4) 0.041(5) 0.028(5) 0.001(4) -0.002(4) -0.010(4)
C9 0.035(5) 0.066(6) 0.035(6) 0.012(5) -0.013(5) -0.022(5)
C10 0.055(7) 0.065(7) 0.058(8) 0.032(6) -0.026(6) -0.032(6)
C11 0.029(5) 0.039(5) 0.052(7) 0.008(5) -0.005(5) -0.015(4)
C12 0.020(4) 0.029(4) 0.032(5) -0.003(4) 0.002(4) -0.009(3)
C13 0.025(4) 0.035(4) 0.023(5) -0.010(4) -0.004(4) -0.008(3)
C14 0.030(5) 0.028(4) 0.039(6) -0.014(4) -0.008(4) -0.005(4)
C15 0.020(4) 0.047(5) 0.037(6) -0.025(5) 0.004(4) -0.006(4)
C16 0.029(5) 0.048(5) 0.027(5) -0.013(4) 0.003(4) -0.021(4)
C17 0.026(4) 0.032(4) 0.018(4) -0.007(4) 0.005(4) -0.009(3)
C18 0.024(4) 0.026(4) 0.027(5) -0.006(4) -0.004(4) -0.005(3)
C19 0.037(5) 0.029(5) 0.035(6) 0.001(4) -0.003(4) -0.004(4)
C20 0.053(6) 0.029(5) 0.045(7) 0.010(5) -0.002(5) -0.008(4)
C21 0.046(6) 0.045(5) 0.029(6) 0.002(5) 0.001(5) -0.016(4)
C22 0.034(5) 0.032(4) 0.019(5) 0.004(4) -0.004(4) -0.013(4)
C23 0.027(4) 0.030(4) 0.018(5) -0.005(4) 0.001(4) -0.012(3)
C24 0.024(4) 0.037(4) 0.014(4) -0.006(4) 0.001(3) -0.011(3)
C25 0.035(5) 0.039(5) 0.039(6) -0.005(4) -0.014(4) -0.008(4)
C26 0.023(5) 0.047(5) 0.039(6) 0.001(5) -0.001(4) -0.015(4)
C27 0.022(4) 0.034(4) 0.023(5) -0.004(4) 0.001(4) -0.010(3)
C28 0.030(5) 0.042(5) 0.052(7) -0.013(5) -0.009(5) -0.001(4)
C29 0.019(5) 0.058(6) 0.057(7) 0.002(6) 0.007(5) -0.008(4)
C30 0.029(5) 0.030(4) 0.036(6) -0.014(4) 0.009(4) -0.009(4)
C31 0.043(6) 0.032(5) 0.053(7) -0.013(5) 0.004(5) -0.007(4)
C32 0.112(11) 0.046(6) 0.048(8) -0.008(6) 0.007(7) -0.036(7)
C33 0.112(11) 0.064(8) 0.065(9) -0.028(7) 0.023(8) -0.063(8)
C34 0.066(8) 0.088(9) 0.061(8) -0.040(8) 0.010(6) -0.051(7)
C35 0.035(5) 0.056(6) 0.043(6) -0.028(5) 0.012(5) -0.017(4)
C36 0.019(4) 0.037(5) 0.028(5) -0.015(4) 0.003(4) -0.004(3)
C37 0.031(5) 0.036(5) 0.046(6) -0.018(5) 0.009(5) -0.006(4)
C38 0.057(7) 0.056(7) 0.036(6) -0.023(5) 0.013(5) -0.015(5)
C39 0.063(7) 0.071(7) 0.015(5) -0.008(5) 0.006(5) -0.019(6)
C40 0.055(7) 0.044(6) 0.033(6) -0.009(5) 0.006(5) -0.008(5)
C41 0.048(6) 0.032(5) 0.022(5) -0.004(4) -0.005(4) -0.001(4)

loop_
_atom_type_symbol
_atom_type_description
_atom_type_scat_dispersion_real
_atom_type_scat_dispersion_imag
_atom_type_scat_source
C C 0.0033 0.0016 'International Tables Vol C Tables 4.2.6.8 and 6.1.1.4'
H H 0.0000 0.0000 'International Tables Vol C Tables 4.2.6.8 and 6.1.1.4'
N N 0.0061 0.0033 'International Tables Vol C Tables 4.2.6.8 and 6.1.1.4'
F F 0.0171 0.0103 'International Tables Vol C Tables 4.2.6.8 and 6.1.1.4'
Ir Ir -1.4442 7.9887 'International Tables Vol C Tables 4.2.6.8 and 6.1.1.4'

loop_
_geom_angle_atom_site_label_1
_geom_angle_atom_site_label_2
_geom_angle_atom_site_label_3
_geom_angle
_geom_angle_site_symmetry_1
_geom_angle_site_symmetry_3
C2 Ir1 C1 87.8(3) . .
C2 Ir1 N1 94.2(3) . .
C1 Ir1 N1 80.1(3) . .
C2 Ir1 N2 79.8(3) . .
C1 Ir1 N2 93.9(3) . .
N1 Ir1 N2 171.8(2) . .
C2 Ir1 N3 102.7(3) . .
C1 Ir1 N3 169.1(3) . .
N1 Ir1 N3 95.7(2) . .
N2 Ir1 N3 91.1(2) . .
C2 Ir1 N4 162.9(3) . .
C1 Ir1 N4 109.1(3) . .
N1 Ir1 N4 91.2(2) . .
N2 Ir1 N4 96.1(2) . .
N3 Ir1 N4 60.6(2) . .
C2 Ir1 C23 133.2(3) . .
C1 Ir1 C23 139.0(3) . .
N1 Ir1 C23 93.1(2) . .
N2 Ir1 C23 95.1(2) . .
N3 Ir1 C23 30.5(2) . .
N4 Ir1 C23 30.1(2) . .
C12 N1 C8 118.9(7) . .
C12 N1 Ir1 124.4(5) . .
C8 N1 Ir1 116.6(5) . .
C22 N2 C18 119.9(6) . .
C22 N2 Ir1 123.6(5) . .
C18 N2 Ir1 116.5(5) . .
C23 N3 C24 124.0(6) . .
C23 N3 Ir1 94.4(4) . .
C24 N3 Ir1 140.0(5) . .
C23 N4 C27 123.2(6) . .
C23 N4 Ir1 92.8(5) . .
C27 N4 Ir1 140.1(5) . .
C36 N5 C23 120.2(6) . .
C36 N5 C30 122.5(7) . .
C23 N5 C30 117.3(7) . .
C7 C1 C3 118.8(7) . .
C7 C1 Ir1 126.6(6) . .
C3 C1 Ir1 114.6(5) . .
C13 C2 C17 119.0(7) . .
C13 C2 Ir1 115.3(6) . .
C17 C2 Ir1 125.7(6) . .
C4 C3 C1 118.7(7) . .
C4 C3 C8 125.9(7) . .
C1 C3 C8 115.3(7) . .
F3 C4 C5 116.6(7) . .
F3 C4 C3 120.1(7) . .
C5 C4 C3 123.2(8) . .
C6 C5 C4 116.9(8) . .
C6 C5 H15 121.6 . .
C4 C5 H15 121.6 . .
F4 C6 C5 118.2(7) . .
F4 C6 C7 118.7(8) . .
C5 C6 C7 123.2(7) . .
C6 C7 C1 119.3(8) . .
C6 C7 H17 120.4 . .
C1 C7 H17 120.4 . .
C9 C8 N1 119.7(7) . .
C9 C8 C3 127.4(8) . .
N1 C8 C3 112.8(7) . .
C8 C9 C10 120.3(9) . .
C8 C9 H19 119.9 . .
C10 C9 H19 119.9 . .
C11 C10 C9 119.3(9) . .
C11 C10 H20 120.4 . .
C9 C10 H20 120.4 . .
C12 C11 C10 119.0(8) . .
C12 C11 H21 120.5 . .
C10 C11 H21 120.5 . .
N1 C12 C11 122.9(8) . .
N1 C12 H22 118.6 . .
C11 C12 H22 118.6 . .
C2 C13 C14 118.6(8) . .
C2 C13 C18 115.4(7) . .
C14 C13 C18 126.0(7) . .
F2 C14 C15 116.6(8) . .
F2 C14 C13 120.1(8) . .
C15 C14 C13 123.3(8) . .
C14 C15 C16 116.8(8) . .
C14 C15 H4 121.6 . .
C16 C15 H4 121.6 . .
F1 C16 C17 119.1(8) . .
F1 C16 C15 117.7(8) . .
C17 C16 C15 123.3(8) . .
C16 C17 C2 119.0(7) . .
C16 C17 H2 120.5 . .
C2 C17 H2 120.5 . .
N2 C18 C19 119.0(8) . .
N2 C18 C13 113.0(6) . .
C19 C18 C13 128.0(8) . .
C20 C19 C18 120.3(8) . .
C20 C19 H8 119.9 . .
C18 C19 H8 119.9 . .
C19 C20 C21 120.0(8) . .
C19 C20 H10 120.0 . .
C21 C20 H10 120.0 . .
C22 C21 C20 118.2(9) . .
C22 C21 H9 120.9 . .
C20 C21 H9 120.9 . .
N2 C22 C21 122.6(8) . .
N2 C22 H11 118.7 . .
C21 C22 H11 118.7 . .
N4 C23 N3 112.1(7) . .
N4 C23 N5 124.7(7) . .
N3 C23 N5 123.2(7) . .
N4 C23 Ir1 57.0(4) . .
N3 C23 Ir1 55.1(4) . .
N5 C23 Ir1 178.1(6) . .
N3 C24 C25 110.1(6) . .
N3 C24 C26 109.0(6) . .
C25 C24 C26 111.3(7) . .
N3 C24 H24 108.8 . .
C25 C24 H24 108.8 . .
C26 C24 H24 108.8 . .
C24 C25 H25A 109.5 . .
C24 C25 H25B 109.5 . .
H25A C25 H25B 109.5 . .
C24 C25 H25C 109.5 . .
H25A C25 H25C 109.5 . .
H25B C25 H25C 109.5 . .
C24 C26 H26A 109.5 . .
C24 C26 H26B 109.5 . .
H26A C26 H26B 109.5 . .
C24 C26 H26C 109.5 . .
H26A C26 H26C 109.5 . .
H26B C26 H26C 109.5 . .
N4 C27 C28 109.0(7) . .
N4 C27 C29 110.3(7) . .
C28 C27 C29 110.8(7) . .
N4 C27 H27 108.9 . .
C28 C27 H27 108.9 . .
C29 C27 H27 108.9 . .
C27 C28 H28A 109.5 . .
C27 C28 H28B 109.5 . .
H28A C28 H28B 109.5 . .
C27 C28 H28C 109.5 . .
H28A C28 H28C 109.5 . .
H28B C28 H28C 109.5 . .
C27 C29 H29A 109.5 . .
C27 C29 H29B 109.5 . .
H29A C29 H29B 109.5 . .
C27 C29 H29C 109.5 . .
H29A C29 H29C 109.5 . .
H29B C29 H29C 109.5 . .
C31 C30 C35 119.4(8) . .
C31 C30 N5 118.7(8) . .
C35 C30 N5 121.8(8) . .
C30 C31 C32 120.1(10) . .
C30 C31 H33 119.9 . .
C32 C31 H33 119.9 . .
C33 C32 C31 120.2(12) . .
C33 C32 H39 119.9 . .
C31 C32 H39 119.9 . .
C32 C33 C34 119.5(10) . .
C32 C33 H42 120.3 . .
C34 C33 H42 120.3 . .
C35 C34 C33 120.8(10) . .
C35 C34 H41 119.6 . .
C33 C34 H41 119.6 . .
C34 C35 C30 119.9(10) . .
C34 C35 H36 120.1 . .
C30 C35 H36 120.1 . .
C37 C36 C41 118.3(8) . .
C37 C36 N5 122.0(8) . .
C41 C36 N5 119.7(7) . .
C38 C37 C36 120.3(9) . .
C38 C37 H34 119.9 . .
C36 C37 H34 119.9 . .
C39 C38 C37 121.3(9) . .
C39 C38 H37 119.3 . .
C37 C38 H37 119.3 . .
C38 C39 C40 119.0(9) . .
C38 C39 H40 120.5 . .
C40 C39 H40 120.5 . .
C41 C40 C39 120.1(9) . .
C41 C40 H38 119.9 . .
C39 C40 H38 119.9 . .
C40 C41 C36 120.9(9) . .
C40 C41 H35 119.5 . .
C36 C41 H35 119.5 . .

loop_
_geom_bond_atom_site_label_1
_geom_bond_atom_site_label_2
_geom_bond_distance
_geom_bond_site_symmetry_2
Ir1 C2 1.997(8) .
Ir1 C1 2.018(7) .
Ir1 N1 2.019(7) .
Ir1 N2 2.028(6) .
Ir1 N3 2.143(6) .
Ir1 N4 2.190(6) .
Ir1 C23 2.606(8) .
F1 C16 1.357(10) .
F2 C14 1.358(9) .
F3 C4 1.356(10) .
F4 C6 1.355(9) .
N1 C12 1.345(9) .
N1 C8 1.384(10) .
N2 C22 1.342(10) .
N2 C18 1.361(10) .
N3 C23 1.328(10) .
N3 C24 1.476(9) .
N4 C23 1.309(9) .
N4 C27 1.461(10) .
N5 C36 1.404(11) .
N5 C23 1.413(10) .
N5 C30 1.434(10) .
C1 C7 1.397(10) .
C1 C3 1.401(11) .
C2 C13 1.384(11) .
C2 C17 1.415(11) .
C3 C4 1.391(11) .
C3 C8 1.461(11) .
C4 C5 1.369(12) .
C5 C6 1.365(13) .
C5 H15 0.9500 .
C6 C7 1.384(11) .
C7 H17 0.9500 .
C8 C9 1.373(12) .
C9 C10 1.383(13) .
C9 H19 0.9500 .
C10 C11 1.380(13) .
C10 H20 0.9500 .
C11 C12 1.356(12) .
C11 H21 0.9500 .
C12 H22 0.9500 .
C13 C14 1.397(11) .
C13 C18 1.456(11) .
C14 C15 1.360(12) .
C15 C16 1.378(12) .
C15 H4 0.9500 .
C16 C17 1.364(11) .
C17 H2 0.9500 .
C18 C19 1.390(11) .
C19 C20 1.370(13) .
C19 H8 0.9500 .
C20 C21 1.372(13) .
C20 H10 0.9500 .
C21 C22 1.366(11) .
C21 H9 0.9500 .
C22 H11 0.9500 .
C24 C25 1.514(11) .
C24 C26 1.517(11) .
C24 H24 1.0000 .
C25 H25A 0.9800 .
C25 H25B 0.9800 .
C25 H25C 0.9800 .
C26 H26A 0.9800 .
C26 H26B 0.9800 .
C26 H26C 0.9800 .
C27 C28 1.517(12) .
C27 C29 1.543(11) .
C27 H27 1.0000 .
C28 H28A 0.9800 .
C28 H28B 0.9800 .
C28 H28C 0.9800 .
C29 H29A 0.9800 .
C29 H29B 0.9800 .
C29 H29C 0.9800 .
C30 C31 1.372(13) .
C30 C35 1.381(12) .
C31 C32 1.397(13) .
C31 H33 0.9500 .
C32 C33 1.360(16) .
C32 H39 0.9500 .
C33 C34 1.377(17) .
C33 H42 0.9500 .
C34 C35 1.376(14) .
C34 H41 0.9500 .
C35 H36 0.9500 .
C36 C37 1.386(11) .
C36 C41 1.389(12) .
C37 C38 1.377(13) .
C37 H34 0.9500 .
C38 C39 1.364(14) .
C38 H37 0.9500 .
C39 C40 1.388(13) .
C39 H40 0.9500 .
C40 C41 1.374(13) .
C40 H38 0.9500 .
C41 H35 0.9500 .
